data_7105948
loop_
_publ_author_name
'Savita K. Sharma'
'Philip S. May'
'Matthew B. Jones'
'Sheri Lense'
'Kenneth I. Hardcastle'
'Cora E. MacBeth'

_publ_section_title
;
 Catalytic dioxygen activation by Co(II) complexes employing a
 coordinatively versatile ligand scaffold
;
_journal_name_full Chem.Commun.
_journal_page_first 1827
_journal_paper_doi 10.1039/c0cc04671j
_journal_volume 47
_journal_year 2011
_chemical_formula_moiety 'C56 H86 Co N8 O4'
_chemical_formula_sum 'C56 H86 Co N8 O4'
_chemical_formula_weight 994.26
_chemical_name_systematic
;
?
;
_space_group_IT_number 29
_symmetry_cell_setting orthorhombic
_symmetry_space_group_name_Hall 'P 2c -2ac'
_symmetry_space_group_name_H-M 'P c a 21'
_atom_sites_solution_hydrogens geom
_atom_sites_solution_primary direct
_atom_sites_solution_secondary difmap
_audit_creation_method SHELXL-97
_cell_angle_alpha 90.00
_cell_angle_beta 90.00
_cell_angle_gamma 90.00
_cell_formula_units_Z 4
_cell_length_a 17.364(4)
_cell_length_b 16.539(4)
_cell_length_c 19.385(5)
_cell_measurement_reflns_used 5350
_cell_measurement_temperature 172(2)
_cell_measurement_theta_max 21.56
_cell_measurement_theta_min 2.10
_cell_volume 5567(2)
_computing_cell_refinement 'Bruker SMART'
_computing_data_collection 'Bruker SMART'
_computing_data_reduction 'Bruker SAINT'
_computing_molecular_graphics 'Bruker SHELXTL'
_computing_publication_material 'Bruker SHELXTL'
_computing_structure_refinement 'SHELXL-97 (Sheldrick, 2008)'
_computing_structure_solution 'SHELXS-97 (Sheldrick, 2008)'
_diffrn_ambient_temperature 172(2)
_diffrn_measured_fraction_theta_full 0.952
_diffrn_measured_fraction_theta_max 0.952
_diffrn_measurement_device_type 'CCD area detector'
_diffrn_measurement_method 'phi and omega scans'
_diffrn_radiation_monochromator graphite
_diffrn_radiation_source 'fine-focus sealed tube'
_diffrn_radiation_type MoK\a
_diffrn_radiation_wavelength 0.71073
_diffrn_reflns_av_R_equivalents 0.1821
_diffrn_reflns_av_sigmaI/netI 0.1735
_diffrn_reflns_limit_h_max 23
_diffrn_reflns_limit_h_min -24
_diffrn_reflns_limit_k_max 23
_diffrn_reflns_limit_k_min -23
_diffrn_reflns_limit_l_max 26
_diffrn_reflns_limit_l_min -26
_diffrn_reflns_number 97086
_diffrn_reflns_theta_full 30.63
_diffrn_reflns_theta_max 30.63
_diffrn_reflns_theta_min 1.70
_exptl_absorpt_coefficient_mu 0.359
_exptl_absorpt_correction_T_max 0.9753
_exptl_absorpt_correction_T_min 0.9415
_exptl_absorpt_correction_type multi-scan
_exptl_absorpt_process_details sadabs
_exptl_crystal_colour red
_exptl_crystal_density_diffrn 1.186
_exptl_crystal_density_method 'not measured'
_exptl_crystal_description block
_exptl_crystal_F_000 2148
_exptl_crystal_size_max 0.17
_exptl_crystal_size_mid 0.11
_exptl_crystal_size_min 0.07
_refine_diff_density_max 0.826
_refine_diff_density_min -0.553
_refine_diff_density_rms 0.072
_refine_ls_abs_structure_details 'Flack H D (1983), Acta Cryst. A39, 876-881'
_refine_ls_abs_structure_Flack -0.012(15)
_refine_ls_extinction_method none
_refine_ls_goodness_of_fit_ref 1.006
_refine_ls_hydrogen_treatment constr
_refine_ls_matrix_type full
_refine_ls_number_parameters 622
_refine_ls_number_reflns 16016
_refine_ls_number_restraints 1
_refine_ls_restrained_S_all 1.006
_refine_ls_R_factor_all 0.1796
_refine_ls_R_factor_gt 0.0662
_refine_ls_shift/su_max 0.001
_refine_ls_shift/su_mean 0.000
_refine_ls_structure_factor_coef Fsqd
_refine_ls_weighting_details 'calc w=1/[\s^2^(Fo^2^)+(0.0500P)^2^+0.0000P] where P=(Fo^2^+2Fc^2^)/3'
_refine_ls_weighting_scheme calc
_refine_ls_wR_factor_gt 0.1229
_refine_ls_wR_factor_ref 0.1544
_reflns_number_gt 7221
_reflns_number_total 16016
_reflns_threshold_expression >2sigma(I)
_cod_data_source_file C0CC04671J.TXT
_cod_data_source_block PSM16B
_cod_depositor_comments
;
The following automatic conversions were performed:

'_symmetry_cell_setting' value 'Orthorhombic' changed to
'orthorhombic' according to the built-in table from CIF Core
dictionary named 'cif_core.dic' version 2.4.1 from 2010-06-29.

Automatic conversion script
Id: cif_fix_values 1646 2011-03-28 12:23:43Z adriana 
;
_cod_original_sg_symbol_H-M Pca2(1)
_cod_database_code 7105948

loop_
_symmetry_equiv_pos_as_xyz
'x, y, z'
'-x, -y, z+1/2'
'x+1/2, -y, z'
'-x+1/2, y, z+1/2'

loop_
_atom_site_label
_atom_site_type_symbol
_atom_site_fract_x
_atom_site_fract_y
_atom_site_fract_z
_atom_site_U_iso_or_equiv
_atom_site_adp_type
_atom_site_occupancy
_atom_site_symmetry_multiplicity
_atom_site_calc_flag
_atom_site_refinement_flags
_atom_site_disorder_assembly
_atom_site_disorder_group
C1 C -0.0355(2) 0.9001(2) 0.4401(2) 0.0342(10) Uani 1 1 d . . .
C2 C -0.0469(3) 0.9789(3) 0.4613(3) 0.0450(12) Uani 1 1 d . . .
H2A H -0.0174 0.9991 0.4988 0.054 Uiso 1 1 calc R . .
C3 C -0.1003(3) 1.0298(3) 0.4295(3) 0.0518(14) Uani 1 1 d . . .
H3A H -0.1075 1.0836 0.4455 0.062 Uiso 1 1 calc R . .
C4 C -0.1432(3) 1.0002(3) 0.3737(3) 0.0559(14) Uani 1 1 d . . .
H4A H -0.1800 1.0340 0.3516 0.067 Uiso 1 1 calc R . .
C5 C -0.1323(2) 0.9228(3) 0.3509(2) 0.0419(11) Uani 1 1 d . . .
H5A H -0.1611 0.9044 0.3123 0.050 Uiso 1 1 calc R . .
C6 C -0.0793(2) 0.8686(3) 0.3829(2) 0.0343(10) Uani 1 1 d . . .
C7 C -0.1090(2) 0.7582(2) 0.3064(2) 0.0324(10) Uani 1 1 d . . .
C8 C -0.0745(3) 0.7349(3) 0.2437(2) 0.0385(11) Uani 1 1 d . . .
H8A H -0.0203 0.7409 0.2389 0.046 Uiso 1 1 calc R . .
C9 C -0.1158(3) 0.7037(3) 0.1889(2) 0.0501(13) Uani 1 1 d . . .
H9A H -0.0903 0.6897 0.1472 0.060 Uiso 1 1 calc R . .
C10 C -0.1948(3) 0.6932(3) 0.1952(3) 0.0588(15) Uani 1 1 d . . .
H10A H -0.2237 0.6726 0.1575 0.071 Uiso 1 1 calc R . .
C11 C -0.2315(3) 0.7129(3) 0.2569(3) 0.0484(13) Uani 1 1 d . . .
H11A H -0.2853 0.7043 0.2618 0.058 Uiso 1 1 calc R . .
C12 C -0.1893(2) 0.7450(3) 0.3114(2) 0.0397(11) Uani 1 1 d . . .
C13 C -0.2968(3) 0.7976(3) 0.3851(3) 0.0460(13) Uani 1 1 d . . .
C14 C -0.3196(3) 0.8139(3) 0.4593(3) 0.0566(14) Uani 1 1 d . . .
H14A H -0.3032 0.7659 0.4870 0.068 Uiso 1 1 calc R . .
C15 C -0.4068(3) 0.8216(4) 0.4673(3) 0.088(2) Uani 1 1 d . . .
H15A H -0.4318 0.7737 0.4476 0.132 Uiso 1 1 calc R . .
H15B H -0.4247 0.8701 0.4431 0.132 Uiso 1 1 calc R . .
H15C H -0.4199 0.8258 0.5163 0.132 Uiso 1 1 calc R . .
C16 C -0.2785(4) 0.8854(5) 0.4880(3) 0.120(3) Uani 1 1 d . . .
H16A H -0.2229 0.8783 0.4821 0.179 Uiso 1 1 calc R . .
H16B H -0.2904 0.8907 0.5373 0.179 Uiso 1 1 calc R . .
H16C H -0.2952 0.9343 0.4637 0.179 Uiso 1 1 calc R . .
C17 C 0.0639(2) 0.8621(3) 0.5221(2) 0.0401(11) Uani 1 1 d . . .
C18 C 0.1383(2) 0.8123(3) 0.5317(2) 0.0400(11) Uani 1 1 d . . .
H18A H 0.1501 0.7844 0.4871 0.048 Uiso 1 1 calc R . .
C19 C 0.1262(3) 0.7470(3) 0.5878(3) 0.0581(15) Uani 1 1 d . . .
H19A H 0.1734 0.7151 0.5930 0.087 Uiso 1 1 calc R . .
H19B H 0.0837 0.7114 0.5743 0.087 Uiso 1 1 calc R . .
H19C H 0.1138 0.7733 0.6318 0.087 Uiso 1 1 calc R . .
C20 C 0.2048(3) 0.8681(3) 0.5489(3) 0.0575(14) Uani 1 1 d . . .
H20A H 0.2111 0.9079 0.5119 0.086 Uiso 1 1 calc R . .
H20B H 0.2522 0.8364 0.5535 0.086 Uiso 1 1 calc R . .
H20C H 0.1941 0.8962 0.5924 0.086 Uiso 1 1 calc R . .
C21 C 0.0618(2) 0.5763(2) 0.4594(2) 0.0281(9) Uani 1 1 d . . .
C22 C 0.0615(2) 0.4977(3) 0.4852(2) 0.0384(11) Uani 1 1 d . . .
H22A H 0.0236 0.4824 0.5181 0.046 Uiso 1 1 calc R . .
C23 C 0.1156(2) 0.4415(3) 0.4637(3) 0.0451(12) Uani 1 1 d . . .
H23A H 0.1137 0.3880 0.4815 0.054 Uiso 1 1 calc R . .
C24 C 0.1720(2) 0.4623(2) 0.4169(3) 0.0412(10) Uani 1 1 d . . .
H24A H 0.2096 0.4236 0.4035 0.049 Uiso 1 1 calc R . .
C25 C 0.1738(2) 0.5405(3) 0.3893(2) 0.0363(11) Uani 1 1 d . . .
H25A H 0.2122 0.5541 0.3563 0.044 Uiso 1 1 calc R . .
C26 C 0.11965(18) 0.5992(2) 0.4096(2) 0.0252(8) Uani 1 1 d . . .
C27 C 0.1735(2) 0.7066(2) 0.3385(2) 0.0313(10) Uani 1 1 d . . .
C28 C 0.1548(3) 0.7251(3) 0.2694(2) 0.0392(11) Uani 1 1 d . . .
H28A H 0.1051 0.7114 0.2526 0.047 Uiso 1 1 calc R . .
C29 C 0.2060(3) 0.7622(3) 0.2256(2) 0.0403(11) Uani 1 1 d . . .
H29A H 0.1920 0.7728 0.1791 0.048 Uiso 1 1 calc R . .
C30 C 0.2788(3) 0.7843(3) 0.2500(2) 0.0477(12) Uani 1 1 d . . .
H30A H 0.3136 0.8126 0.2208 0.057 Uiso 1 1 calc R . .
C31 C 0.3004(2) 0.7648(3) 0.3171(2) 0.0413(11) Uani 1 1 d . . .
H31A H 0.3504 0.7785 0.3333 0.050 Uiso 1 1 calc R . .
C32 C 0.2488(2) 0.7253(2) 0.3609(2) 0.0325(10) Uani 1 1 d . . .
C33 C 0.3405(2) 0.7004(3) 0.4603(2) 0.0407(11) Uani 1 1 d . . .
C34 C 0.3415(2) 0.6684(3) 0.5344(2) 0.0442(12) Uani 1 1 d . . .
H34A H 0.2979 0.6938 0.5601 0.053 Uiso 1 1 calc R . .
C35 C 0.4168(3) 0.6925(4) 0.5700(3) 0.0632(15) Uani 1 1 d . . .
H35A H 0.4223 0.7515 0.5689 0.095 Uiso 1 1 calc R . .
H35B H 0.4603 0.6676 0.5458 0.095 Uiso 1 1 calc R . .
H35C H 0.4159 0.6739 0.6180 0.095 Uiso 1 1 calc R . .
C36 C 0.3308(3) 0.5765(3) 0.5361(3) 0.0656(15) Uani 1 1 d . . .
H36A H 0.3314 0.5577 0.5840 0.098 Uiso 1 1 calc R . .
H36B H 0.3727 0.5505 0.5105 0.098 Uiso 1 1 calc R . .
H36C H 0.2813 0.5624 0.5148 0.098 Uiso 1 1 calc R . .
C37 C -0.0375(2) 0.6357(2) 0.5320(2) 0.0304(9) Uani 1 1 d . . .
C38 C -0.1050(2) 0.6950(2) 0.5352(2) 0.0340(10) Uani 1 1 d . . .
H38A H -0.1030 0.7315 0.4941 0.041 Uiso 1 1 calc R . .
C39 C -0.1021(3) 0.7467(3) 0.6015(3) 0.0533(14) Uani 1 1 d . . .
H39A H -0.0541 0.7778 0.6025 0.080 Uiso 1 1 calc R . .
H39B H -0.1044 0.7113 0.6420 0.080 Uiso 1 1 calc R . .
H39C H -0.1461 0.7839 0.6022 0.080 Uiso 1 1 calc R . .
C40 C -0.1799(2) 0.6461(3) 0.5332(2) 0.0429(11) Uani 1 1 d . . .
H40A H -0.1818 0.6142 0.4906 0.064 Uiso 1 1 calc R . .
H40B H -0.2240 0.6830 0.5346 0.064 Uiso 1 1 calc R . .
H40C H -0.1818 0.6097 0.5731 0.064 Uiso 1 1 calc R . .
Co1 Co 0.02088(3) 0.73774(3) 0.41407(3) 0.02813(13) Uani 1 1 d . . .
N1 N 0.02367(18) 0.84575(19) 0.46363(17) 0.0326(8) Uani 1 1 d . . .
N2 N -0.06397(18) 0.7902(2) 0.36093(17) 0.0316(8) Uani 1 1 d . . .
N3 N -0.2264(2) 0.7627(2) 0.37608(19) 0.0429(9) Uani 1 1 d . . .
H3B H -0.2010 0.7497 0.4137 0.051 Uiso 1 1 calc R . .
N4 N 0.00575(17) 0.63724(19) 0.47307(16) 0.0265(7) Uani 1 1 d . . .
N5 N 0.11517(17) 0.67824(19) 0.38415(15) 0.0290(8) Uani 1 1 d . . .
N6 N 0.26893(18) 0.7030(2) 0.42983(17) 0.0386(9) Uani 1 1 d . . .
H6A H 0.2302 0.6888 0.4565 0.046 Uiso 1 1 calc R . .
O1 O 0.0485(2) 0.9124(2) 0.56631(18) 0.0638(10) Uani 1 1 d . . .
O2 O -0.33900(18) 0.8154(2) 0.33644(19) 0.0589(10) Uani 1 1 d . . .
O3 O -0.02854(16) 0.58843(19) 0.58185(15) 0.0443(8) Uani 1 1 d . . .
O4 O 0.39937(17) 0.7192(2) 0.42983(17) 0.0628(10) Uani 1 1 d . . .
N1C N 0.0794(2) 0.9996(2) 0.2332(2) 0.0446(10) Uani 1 1 d . . .
C1C C 0.0988(4) 0.9995(4) 0.3080(3) 0.0847(19) Uani 1 1 d . . .
H1C1 H 0.1309 1.0480 0.3165 0.102 Uiso 1 1 calc R . .
H1C2 H 0.0499 1.0079 0.3334 0.102 Uiso 1 1 calc R . .
C2C C 0.1383(3) 0.9308(3) 0.3413(3) 0.0652(16) Uani 1 1 d . . .
H2CA H 0.1453 0.9423 0.3905 0.098 Uiso 1 1 calc R . .
H2CB H 0.1886 0.9226 0.3196 0.098 Uiso 1 1 calc R . .
H2CC H 0.1071 0.8818 0.3359 0.098 Uiso 1 1 calc R . .
C3C C 0.0453(4) 1.0796(4) 0.2110(3) 0.086(2) Uani 1 1 d . . .
H3CA H 0.0845 1.1221 0.2189 0.103 Uiso 1 1 calc R . .
H3CB H 0.0358 1.0771 0.1607 0.103 Uiso 1 1 calc R . .
C4C C -0.0279(3) 1.1060(4) 0.2453(3) 0.0833(19) Uani 1 1 d . . .
H4CA H -0.0438 1.1585 0.2266 0.125 Uiso 1 1 calc R . .
H4CB H -0.0195 1.1109 0.2951 0.125 Uiso 1 1 calc R . .
H4CC H -0.0683 1.0660 0.2366 0.125 Uiso 1 1 calc R . .
C5C C 0.1506(4) 0.9827(4) 0.1894(3) 0.0814(19) Uani 1 1 d . . .
H5CA H 0.1675 0.9265 0.1986 0.098 Uiso 1 1 calc R . .
H5CB H 0.1356 0.9857 0.1402 0.098 Uiso 1 1 calc R . .
C6C C 0.2175(3) 1.0374(4) 0.2005(3) 0.092(2) Uani 1 1 d . . .
H6CA H 0.2600 1.0210 0.1703 0.138 Uiso 1 1 calc R . .
H6CB H 0.2340 1.0341 0.2488 0.138 Uiso 1 1 calc R . .
H6CC H 0.2025 1.0931 0.1897 0.138 Uiso 1 1 calc R . .
C7C C 0.0225(4) 0.9290(3) 0.2207(3) 0.0807(19) Uani 1 1 d . . .
H7CA H 0.0492 0.8778 0.2320 0.097 Uiso 1 1 calc R . .
H7CB H -0.0209 0.9348 0.2535 0.097 Uiso 1 1 calc R . .
C8C C -0.0096(4) 0.9218(4) 0.1510(3) 0.107(3) Uani 1 1 d . . .
H8CA H -0.0448 0.8754 0.1491 0.161 Uiso 1 1 calc R . .
H8CB H 0.0323 0.9138 0.1178 0.161 Uiso 1 1 calc R . .
H8CC H -0.0378 0.9712 0.1394 0.161 Uiso 1 1 calc R . .
N2C N 0.95496(18) 0.4525(2) 0.26387(17) 0.0346(8) Uani 1 1 d . . .
C9C C 0.9059(3) 0.4516(3) 0.3288(2) 0.0454(12) Uani 1 1 d . . .
H9CA H 0.9369 0.4290 0.3671 0.054 Uiso 1 1 calc R . .
H9CB H 0.8616 0.4150 0.3212 0.054 Uiso 1 1 calc R . .
C10C C 0.8751(2) 0.5348(3) 0.3508(3) 0.0495(13) Uani 1 1 d . . .
H10B H 0.8443 0.5289 0.3929 0.074 Uiso 1 1 calc R . .
H10C H 0.8429 0.5571 0.3139 0.074 Uiso 1 1 calc R . .
H10D H 0.9184 0.5713 0.3597 0.074 Uiso 1 1 calc R . .
C11C C 0.9097(3) 0.4862(3) 0.2017(2) 0.0484(12) Uani 1 1 d . . .
H11B H 0.9042 0.5454 0.2078 0.058 Uiso 1 1 calc R . .
H11C H 0.9407 0.4773 0.1596 0.058 Uiso 1 1 calc R . .
C12C C 0.8308(3) 0.4511(4) 0.1899(3) 0.0708(17) Uani 1 1 d . . .
H12A H 0.8076 0.4763 0.1491 0.106 Uiso 1 1 calc R . .
H12B H 0.7983 0.4616 0.2302 0.106 Uiso 1 1 calc R . .
H12C H 0.8351 0.3927 0.1825 0.106 Uiso 1 1 calc R . .
C13C C 0.9790(2) 0.3656(3) 0.2473(2) 0.0448(12) Uani 1 1 d . . .
H13A H 0.9318 0.3326 0.2421 0.054 Uiso 1 1 calc R . .
H13B H 1.0058 0.3656 0.2022 0.054 Uiso 1 1 calc R . .
C14C C 1.0310(3) 0.3248(3) 0.3000(3) 0.0589(14) Uani 1 1 d . . .
H14B H 1.0427 0.2697 0.2848 0.088 Uiso 1 1 calc R . .
H14C H 1.0049 0.3230 0.3448 0.088 Uiso 1 1 calc R . .
H14D H 1.0790 0.3556 0.3045 0.088 Uiso 1 1 calc R . .
C15C C 1.0866(3) 0.5042(3) 0.2217(3) 0.0562(14) Uani 1 1 d . . .
H15D H 1.1298 0.5390 0.2349 0.084 Uiso 1 1 calc R . .
H15E H 1.0644 0.5235 0.1783 0.084 Uiso 1 1 calc R . .
H15F H 1.1050 0.4486 0.2158 0.084 Uiso 1 1 calc R . .
C16C C 1.0261(2) 0.5063(3) 0.2776(2) 0.0418(11) Uani 1 1 d . . .
H16D H 1.0086 0.5628 0.2835 0.050 Uiso 1 1 calc R . .
H16E H 1.0501 0.4890 0.3215 0.050 Uiso 1 1 calc R . .

loop_
_atom_site_aniso_label
_atom_site_aniso_U_11
_atom_site_aniso_U_22
_atom_site_aniso_U_33
_atom_site_aniso_U_23
_atom_site_aniso_U_13
_atom_site_aniso_U_12
C1 0.030(2) 0.029(2) 0.043(3) 0.0029(18) 0.0026(18) -0.0012(18)
C2 0.049(3) 0.032(3) 0.053(3) -0.009(2) 0.005(2) 0.001(2)
C3 0.053(3) 0.034(3) 0.068(4) -0.007(2) -0.006(3) 0.016(2)
C4 0.042(3) 0.045(3) 0.081(4) 0.013(3) -0.002(3) 0.008(2)
C5 0.035(3) 0.041(3) 0.050(3) 0.002(2) -0.008(2) 0.004(2)
C6 0.029(2) 0.032(3) 0.042(3) 0.007(2) 0.001(2) 0.0026(19)
C7 0.032(2) 0.029(2) 0.036(3) 0.0023(19) -0.0050(19) -0.0011(18)
C8 0.036(3) 0.033(3) 0.047(3) 0.002(2) -0.003(2) 0.004(2)
C9 0.054(3) 0.053(3) 0.043(3) -0.010(2) -0.006(3) 0.004(3)
C10 0.056(4) 0.067(4) 0.053(4) -0.005(3) -0.031(3) 0.007(3)
C11 0.033(3) 0.054(3) 0.058(4) 0.000(3) -0.008(3) 0.000(2)
C12 0.032(2) 0.043(3) 0.044(3) 0.005(2) -0.011(2) 0.002(2)
C13 0.034(3) 0.041(3) 0.063(3) 0.012(2) -0.001(2) -0.006(2)
C14 0.048(3) 0.061(4) 0.060(4) 0.008(3) 0.006(3) 0.006(3)
C15 0.058(4) 0.109(6) 0.096(5) -0.013(4) 0.023(4) 0.010(3)
C16 0.125(6) 0.161(8) 0.073(5) -0.051(5) 0.028(4) -0.070(6)
C17 0.043(3) 0.035(3) 0.042(3) -0.005(2) -0.003(2) -0.004(2)
C18 0.039(3) 0.044(3) 0.037(3) -0.006(2) -0.008(2) -0.002(2)
C19 0.051(3) 0.057(4) 0.066(4) 0.011(3) -0.017(3) -0.006(3)
C20 0.050(3) 0.052(3) 0.070(4) 0.011(3) -0.009(3) -0.011(2)
C21 0.026(2) 0.026(2) 0.032(2) -0.0034(18) -0.0039(19) -0.0007(17)
C22 0.039(3) 0.038(3) 0.038(3) 0.005(2) 0.002(2) -0.004(2)
C23 0.044(3) 0.031(3) 0.060(3) 0.013(2) 0.001(3) 0.004(2)
C24 0.025(2) 0.034(2) 0.064(3) -0.008(3) -0.001(3) 0.0095(16)
C25 0.022(2) 0.036(3) 0.051(3) 0.000(2) 0.0031(19) -0.0015(18)
C26 0.0253(18) 0.0274(19) 0.023(2) 0.000(2) -0.006(2) -0.0022(14)
C27 0.031(2) 0.031(2) 0.033(3) -0.0044(19) 0.0030(19) -0.0007(18)
C28 0.041(3) 0.040(3) 0.037(3) -0.002(2) 0.003(2) 0.000(2)
C29 0.046(3) 0.043(3) 0.032(3) 0.008(2) 0.009(2) 0.009(2)
C30 0.049(3) 0.051(3) 0.043(3) 0.005(2) 0.020(2) -0.007(2)
C31 0.028(2) 0.050(3) 0.046(3) 0.001(2) 0.004(2) -0.001(2)
C32 0.026(2) 0.036(3) 0.036(3) -0.005(2) 0.0036(19) 0.0018(18)
C33 0.027(2) 0.047(3) 0.048(3) -0.007(2) 0.001(2) -0.001(2)
C34 0.033(3) 0.058(3) 0.041(3) -0.007(2) -0.004(2) 0.003(2)
C35 0.045(3) 0.086(4) 0.058(4) -0.011(3) -0.015(3) -0.003(3)
C36 0.071(4) 0.066(4) 0.060(4) 0.007(3) -0.019(3) -0.008(3)
C37 0.029(2) 0.032(2) 0.030(2) 0.0025(19) 0.0022(19) -0.0080(17)
C38 0.033(2) 0.035(3) 0.034(2) 0.007(2) 0.008(2) -0.0023(19)
C39 0.043(3) 0.059(4) 0.058(4) -0.018(3) -0.003(3) -0.003(2)
C40 0.034(2) 0.049(3) 0.045(3) -0.008(2) 0.005(2) -0.002(2)
Co1 0.0250(2) 0.0298(3) 0.0296(3) 0.0020(3) -0.0009(3) -0.0001(2)
N1 0.0296(19) 0.029(2) 0.039(2) -0.0003(16) -0.0045(18) 0.0004(15)
N2 0.034(2) 0.0268(19) 0.034(2) 0.0024(15) -0.0040(16) 0.0009(15)
N3 0.032(2) 0.051(3) 0.046(2) 0.0063(19) 0.0006(17) 0.0017(17)
N4 0.0272(17) 0.0256(18) 0.0268(19) 0.0000(14) 0.0012(15) -0.0017(13)
N5 0.0279(19) 0.0284(19) 0.0309(19) 0.0011(14) 0.0011(14) 0.0002(14)
N6 0.0255(19) 0.049(2) 0.041(3) 0.0050(17) 0.0010(16) -0.0028(15)
O1 0.076(3) 0.063(2) 0.052(2) -0.0242(19) -0.0133(19) 0.0161(19)
O2 0.036(2) 0.065(2) 0.076(3) 0.001(2) -0.0125(18) 0.0070(17)
O3 0.0449(19) 0.049(2) 0.0390(19) 0.0131(15) 0.0046(15) 0.0026(15)
O4 0.0267(17) 0.101(3) 0.060(3) 0.009(2) 0.0007(16) -0.0052(16)
N1C 0.047(2) 0.036(2) 0.051(3) 0.0067(19) -0.002(2) 0.0012(18)
C1C 0.106(5) 0.077(5) 0.071(4) 0.010(3) -0.013(4) -0.014(4)
C2C 0.058(3) 0.073(4) 0.064(4) 0.021(3) 0.000(3) 0.005(3)
C3C 0.106(5) 0.053(4) 0.099(5) 0.014(4) -0.023(4) -0.007(4)
C4C 0.069(4) 0.072(4) 0.109(5) 0.015(4) 0.017(4) 0.019(3)
C5C 0.095(5) 0.068(4) 0.081(5) 0.012(3) 0.006(4) -0.002(4)
C6C 0.080(4) 0.094(5) 0.101(6) 0.024(4) 0.014(4) -0.012(4)
C7C 0.089(4) 0.055(4) 0.098(5) -0.004(4) -0.021(4) -0.025(3)
C8C 0.160(7) 0.068(5) 0.094(5) 0.034(4) -0.075(5) -0.044(4)
N2C 0.036(2) 0.033(2) 0.035(2) -0.0030(16) -0.0006(16) -0.0052(15)
C9C 0.040(3) 0.055(3) 0.042(3) -0.003(2) 0.013(2) -0.009(2)
C10C 0.045(3) 0.052(3) 0.051(3) -0.013(2) 0.007(2) 0.005(2)
C11C 0.048(3) 0.050(3) 0.047(3) -0.006(2) -0.007(2) 0.003(2)
C12C 0.048(3) 0.085(4) 0.080(4) -0.026(3) -0.026(3) 0.004(3)
C13C 0.039(3) 0.036(3) 0.060(3) -0.015(2) 0.013(2) -0.006(2)
C14C 0.060(3) 0.050(3) 0.066(4) 0.008(3) 0.009(3) 0.013(3)
C15C 0.046(3) 0.069(4) 0.054(3) -0.011(3) 0.007(3) -0.023(3)
C16C 0.043(3) 0.043(3) 0.039(3) -0.006(2) -0.001(2) -0.018(2)

loop_
_atom_type_symbol
_atom_type_description
_atom_type_scat_dispersion_real
_atom_type_scat_dispersion_imag
_atom_type_scat_source
C C 0.0033 0.0016 'International Tables Vol C Tables 4.2.6.8 and 6.1.1.4'
H H 0.0000 0.0000 'International Tables Vol C Tables 4.2.6.8 and 6.1.1.4'
N N 0.0061 0.0033 'International Tables Vol C Tables 4.2.6.8 and 6.1.1.4'
O O 0.0106 0.0060 'International Tables Vol C Tables 4.2.6.8 and 6.1.1.4'
Co Co 0.3494 0.9721 'International Tables Vol C Tables 4.2.6.8 and 6.1.1.4'

loop_
_geom_angle_atom_site_label_1
_geom_angle_atom_site_label_2
_geom_angle_atom_site_label_3
_geom_angle
_geom_angle_site_symmetry_1
_geom_angle_site_symmetry_3
_geom_angle_publ_flag
C2 C1 N1 126.7(4) . . ?
C2 C1 C6 119.7(4) . . ?
N1 C1 C6 113.2(4) . . ?
C1 C2 C3 122.2(4) . . ?
C1 C2 H2A 118.9 . . ?
C3 C2 H2A 118.9 . . ?
C2 C3 C4 118.9(4) . . ?
C2 C3 H3A 120.5 . . ?
C4 C3 H3A 120.5 . . ?
C5 C4 C3 120.1(4) . . ?
C5 C4 H4A 119.9 . . ?
C3 C4 H4A 119.9 . . ?
C4 C5 C6 122.5(4) . . ?
C4 C5 H5A 118.7 . . ?
C6 C5 H5A 118.7 . . ?
N2 C6 C5 125.2(4) . . ?
N2 C6 C1 118.2(4) . . ?
C5 C6 C1 116.5(4) . . ?
C8 C7 C12 115.8(4) . . ?
C8 C7 N2 120.7(4) . . ?
C12 C7 N2 123.4(4) . . ?
C9 C8 C7 123.0(4) . . ?
C9 C8 H8A 118.5 . . ?
C7 C8 H8A 118.5 . . ?
C8 C9 C10 119.5(5) . . ?
C8 C9 H9A 120.2 . . ?
C10 C9 H9A 120.2 . . ?
C9 C10 C11 119.9(4) . . ?
C9 C10 H10A 120.1 . . ?
C11 C10 H10A 120.1 . . ?
C12 C11 C10 120.0(4) . . ?
C12 C11 H11A 120.0 . . ?
C10 C11 H11A 120.0 . . ?
C11 C12 C7 121.8(4) . . ?
C11 C12 N3 120.2(4) . . ?
C7 C12 N3 117.9(4) . . ?
O2 C13 N3 122.5(5) . . ?
O2 C13 C14 122.0(5) . . ?
N3 C13 C14 115.5(4) . . ?
C16 C14 C13 111.8(5) . . ?
C16 C14 C15 111.9(5) . . ?
C13 C14 C15 111.7(5) . . ?
C16 C14 H14A 107.1 . . ?
C13 C14 H14A 107.1 . . ?
C15 C14 H14A 107.1 . . ?
C14 C15 H15A 109.5 . . ?
C14 C15 H15B 109.5 . . ?
H15A C15 H15B 109.5 . . ?
C14 C15 H15C 109.5 . . ?
H15A C15 H15C 109.5 . . ?
H15B C15 H15C 109.5 . . ?
C14 C16 H16A 109.5 . . ?
C14 C16 H16B 109.5 . . ?
H16A C16 H16B 109.5 . . ?
C14 C16 H16C 109.5 . . ?
H16A C16 H16C 109.5 . . ?
H16B C16 H16C 109.5 . . ?
O1 C17 N1 127.3(4) . . ?
O1 C17 C18 117.5(4) . . ?
N1 C17 C18 115.1(4) . . ?
C20 C18 C17 109.8(4) . . ?
C20 C18 C19 111.9(4) . . ?
C17 C18 C19 110.0(4) . . ?
C20 C18 H18A 108.3 . . ?
C17 C18 H18A 108.3 . . ?
C19 C18 H18A 108.3 . . ?
C18 C19 H19A 109.5 . . ?
C18 C19 H19B 109.5 . . ?
H19A C19 H19B 109.5 . . ?
C18 C19 H19C 109.5 . . ?
H19A C19 H19C 109.5 . . ?
H19B C19 H19C 109.5 . . ?
C18 C20 H20A 109.5 . . ?
C18 C20 H20B 109.5 . . ?
H20A C20 H20B 109.5 . . ?
C18 C20 H20C 109.5 . . ?
H20A C20 H20C 109.5 . . ?
H20B C20 H20C 109.5 . . ?
C22 C21 N4 126.2(4) . . ?
C22 C21 C26 119.2(3) . . ?
N4 C21 C26 114.4(3) . . ?
C23 C22 C21 121.1(4) . . ?
C23 C22 H22A 119.5 . . ?
C21 C22 H22A 119.5 . . ?
C24 C23 C22 120.8(4) . . ?
C24 C23 H23A 119.6 . . ?
C22 C23 H23A 119.6 . . ?
C23 C24 C25 119.9(4) . . ?
C23 C24 H24A 120.1 . . ?
C25 C24 H24A 120.1 . . ?
C24 C25 C26 120.9(4) . . ?
C24 C25 H25A 119.5 . . ?
C26 C25 H25A 119.5 . . ?
N5 C26 C25 125.6(4) . . ?
N5 C26 C21 116.3(3) . . ?
C25 C26 C21 118.1(3) . . ?
C32 C27 C28 117.2(4) . . ?
C32 C27 N5 122.7(4) . . ?
C28 C27 N5 119.8(4) . . ?
C29 C28 C27 122.3(4) . . ?
C29 C28 H28A 118.8 . . ?
C27 C28 H28A 118.8 . . ?
C28 C29 C30 119.5(4) . . ?
C28 C29 H29A 120.3 . . ?
C30 C29 H29A 120.3 . . ?
C31 C30 C29 119.9(4) . . ?
C31 C30 H30A 120.0 . . ?
C29 C30 H30A 120.0 . . ?
C30 C31 C32 120.2(4) . . ?
C30 C31 H31A 119.9 . . ?
C32 C31 H31A 119.9 . . ?
C31 C32 C27 120.7(4) . . ?
C31 C32 N6 122.1(4) . . ?
C27 C32 N6 117.2(4) . . ?
O4 C33 N6 122.7(4) . . ?
O4 C33 C34 122.2(4) . . ?
N6 C33 C34 115.1(4) . . ?
C35 C34 C33 110.1(4) . . ?
C35 C34 C36 110.6(4) . . ?
C33 C34 C36 111.2(4) . . ?
C35 C34 H34A 108.3 . . ?
C33 C34 H34A 108.3 . . ?
C36 C34 H34A 108.3 . . ?
C34 C35 H35A 109.5 . . ?
C34 C35 H35B 109.5 . . ?
H35A C35 H35B 109.5 . . ?
C34 C35 H35C 109.5 . . ?
H35A C35 H35C 109.5 . . ?
H35B C35 H35C 109.5 . . ?
C34 C36 H36A 109.5 . . ?
C34 C36 H36B 109.5 . . ?
H36A C36 H36B 109.5 . . ?
C34 C36 H36C 109.5 . . ?
H36A C36 H36C 109.5 . . ?
H36B C36 H36C 109.5 . . ?
O3 C37 N4 126.0(4) . . ?
O3 C37 C38 117.7(4) . . ?
N4 C37 C38 116.3(3) . . ?
C37 C38 C40 108.1(3) . . ?
C37 C38 C39 111.4(4) . . ?
C40 C38 C39 109.9(4) . . ?
C37 C38 H38A 109.1 . . ?
C40 C38 H38A 109.1 . . ?
C39 C38 H38A 109.1 . . ?
C38 C39 H39A 109.5 . . ?
C38 C39 H39B 109.5 . . ?
H39A C39 H39B 109.5 . . ?
C38 C39 H39C 109.5 . . ?
H39A C39 H39C 109.5 . . ?
H39B C39 H39C 109.5 . . ?
C38 C40 H40A 109.5 . . ?
C38 C40 H40B 109.5 . . ?
H40A C40 H40B 109.5 . . ?
C38 C40 H40C 109.5 . . ?
H40A C40 H40C 109.5 . . ?
H40B C40 H40C 109.5 . . ?
N5 Co1 N2 132.03(13) . . ?
N5 Co1 N1 123.50(13) . . ?
N2 Co1 N1 83.05(13) . . ?
N5 Co1 N4 82.33(13) . . ?
N2 Co1 N4 123.38(13) . . ?
N1 Co1 N4 117.14(13) . . ?
C17 N1 C1 120.5(3) . . ?
C17 N1 Co1 125.6(3) . . ?
C1 N1 Co1 112.5(2) . . ?
C6 N2 C7 118.2(3) . . ?
C6 N2 Co1 112.8(3) . . ?
C7 N2 Co1 129.0(3) . . ?
C13 N3 C12 126.8(4) . . ?
C13 N3 H3B 116.6 . . ?
C12 N3 H3B 116.6 . . ?
C37 N4 C21 121.2(3) . . ?
C37 N4 Co1 123.8(3) . . ?
C21 N4 Co1 112.6(2) . . ?
C26 N5 C27 119.2(3) . . ?
C26 N5 Co1 113.8(2) . . ?
C27 N5 Co1 127.0(3) . . ?
C33 N6 C32 129.0(4) . . ?
C33 N6 H6A 115.5 . . ?
C32 N6 H6A 115.5 . . ?
C1C N1C C3C 111.5(4) . . ?
C1C N1C C5C 110.9(4) . . ?
C3C N1C C5C 108.6(4) . . ?
C1C N1C C7C 107.2(4) . . ?
C3C N1C C7C 111.5(4) . . ?
C5C N1C C7C 107.0(4) . . ?
C2C C1C N1C 122.1(5) . . ?
C2C C1C H1C1 106.8 . . ?
N1C C1C H1C1 106.8 . . ?
C2C C1C H1C2 106.8 . . ?
N1C C1C H1C2 106.8 . . ?
H1C1 C1C H1C2 106.7 . . ?
C1C C2C H2CA 109.5 . . ?
C1C C2C H2CB 109.5 . . ?
H2CA C2C H2CB 109.5 . . ?
C1C C2C H2CC 109.5 . . ?
H2CA C2C H2CC 109.5 . . ?
H2CB C2C H2CC 109.5 . . ?
C4C C3C N1C 117.4(5) . . ?
C4C C3C H3CA 107.9 . . ?
N1C C3C H3CA 107.9 . . ?
C4C C3C H3CB 107.9 . . ?
N1C C3C H3CB 107.9 . . ?
H3CA C3C H3CB 107.2 . . ?
C3C C4C H4CA 109.5 . . ?
C3C C4C H4CB 109.5 . . ?
H4CA C4C H4CB 109.5 . . ?
C3C C4C H4CC 109.5 . . ?
H4CA C4C H4CC 109.5 . . ?
H4CB C4C H4CC 109.5 . . ?
C6C C5C N1C 116.2(5) . . ?
C6C C5C H5CA 108.2 . . ?
N1C C5C H5CA 108.2 . . ?
C6C C5C H5CB 108.2 . . ?
N1C C5C H5CB 108.2 . . ?
H5CA C5C H5CB 107.4 . . ?
C5C C6C H6CA 109.5 . . ?
C5C C6C H6CB 109.5 . . ?
H6CA C6C H6CB 109.5 . . ?
C5C C6C H6CC 109.5 . . ?
H6CA C6C H6CC 109.5 . . ?
H6CB C6C H6CC 109.5 . . ?
C8C C7C N1C 116.6(5) . . ?
C8C C7C H7CA 108.1 . . ?
N1C C7C H7CA 108.1 . . ?
C8C C7C H7CB 108.1 . . ?
N1C C7C H7CB 108.1 . . ?
H7CA C7C H7CB 107.3 . . ?
C7C C8C H8CA 109.5 . . ?
C7C C8C H8CB 109.5 . . ?
H8CA C8C H8CB 109.5 . . ?
C7C C8C H8CC 109.5 . . ?
H8CA C8C H8CC 109.5 . . ?
H8CB C8C H8CC 109.5 . . ?
C9C N2C C13C 108.5(3) . . ?
C9C N2C C11C 111.3(3) . . ?
C13C N2C C11C 108.3(3) . . ?
C9C N2C C16C 108.2(3) . . ?
C13C N2C C16C 111.0(3) . . ?
C11C N2C C16C 109.5(3) . . ?
N2C C9C C10C 114.6(4) . . ?
N2C C9C H9CA 108.6 . . ?
C10C C9C H9CA 108.6 . . ?
N2C C9C H9CB 108.6 . . ?
C10C C9C H9CB 108.6 . . ?
H9CA C9C H9CB 107.6 . . ?
C9C C10C H10B 109.5 . . ?
C9C C10C H10C 109.5 . . ?
H10B C10C H10C 109.5 . . ?
C9C C10C H10D 109.5 . . ?
H10B C10C H10D 109.5 . . ?
H10C C10C H10D 109.5 . . ?
C12C C11C N2C 116.4(4) . . ?
C12C C11C H11B 108.2 . . ?
N2C C11C H11B 108.2 . . ?
C12C C11C H11C 108.2 . . ?
N2C C11C H11C 108.2 . . ?
H11B C11C H11C 107.3 . . ?
C11C C12C H12A 109.5 . . ?
C11C C12C H12B 109.5 . . ?
H12A C12C H12B 109.5 . . ?
C11C C12C H12C 109.5 . . ?
H12A C12C H12C 109.5 . . ?
H12B C12C H12C 109.5 . . ?
C14C C13C N2C 115.9(4) . . ?
C14C C13C H13A 108.3 . . ?
N2C C13C H13A 108.3 . . ?
C14C C13C H13B 108.3 . . ?
N2C C13C H13B 108.3 . . ?
H13A C13C H13B 107.4 . . ?
C13C C14C H14B 109.5 . . ?
C13C C14C H14C 109.5 . . ?
H14B C14C H14C 109.5 . . ?
C13C C14C H14D 109.5 . . ?
H14B C14C H14D 109.5 . . ?
H14C C14C H14D 109.5 . . ?
C16C C15C H15D 109.5 . . ?
C16C C15C H15E 109.5 . . ?
H15D C15C H15E 109.5 . . ?
C16C C15C H15F 109.5 . . ?
H15D C15C H15F 109.5 . . ?
H15E C15C H15F 109.5 . . ?
C15C C16C N2C 114.9(3) . . ?
C15C C16C H16D 108.5 . . ?
N2C C16C H16D 108.5 . . ?
C15C C16C H16E 108.5 . . ?
N2C C16C H16E 108.5 . . ?
H16D C16C H16E 107.5 . . ?

loop_
_geom_bond_atom_site_label_1
_geom_bond_atom_site_label_2
_geom_bond_distance
_geom_bond_site_symmetry_2
_geom_bond_publ_flag
C1 C2 1.380(6) . ?
C1 N1 1.440(5) . ?
C1 C6 1.441(5) . ?
C2 C3 1.397(6) . ?
C2 H2A 0.9500 . ?
C3 C4 1.402(7) . ?
C3 H3A 0.9500 . ?
C4 C5 1.367(6) . ?
C4 H4A 0.9500 . ?
C5 C6 1.428(6) . ?
C5 H5A 0.9500 . ?
C6 N2 1.389(5) . ?
C7 C8 1.408(6) . ?
C7 C12 1.416(6) . ?
C7 N2 1.418(5) . ?
C8 C9 1.383(6) . ?
C8 H8A 0.9500 . ?
C9 C10 1.387(6) . ?
C9 H9A 0.9500 . ?
C10 C11 1.395(7) . ?
C10 H10A 0.9500 . ?
C11 C12 1.390(6) . ?
C11 H11A 0.9500 . ?
C12 N3 1.440(6) . ?
C13 O2 1.229(5) . ?
C13 N3 1.364(6) . ?
C13 C14 1.517(7) . ?
C14 C16 1.489(8) . ?
C14 C15 1.527(7) . ?
C14 H14A 1.0000 . ?
C15 H15A 0.9800 . ?
C15 H15B 0.9800 . ?
C15 H15C 0.9800 . ?
C16 H16A 0.9800 . ?
C16 H16B 0.9800 . ?
C16 H16C 0.9800 . ?
C17 O1 1.224(5) . ?
C17 N1 1.359(5) . ?
C17 C18 1.543(6) . ?
C18 C20 1.516(6) . ?
C18 C19 1.547(7) . ?
C18 H18A 1.0000 . ?
C19 H19A 0.9800 . ?
C19 H19B 0.9800 . ?
C19 H19C 0.9800 . ?
C20 H20A 0.9800 . ?
C20 H20B 0.9800 . ?
C20 H20C 0.9800 . ?
C21 C22 1.393(6) . ?
C21 N4 1.426(5) . ?
C21 C26 1.443(5) . ?
C22 C23 1.385(6) . ?
C22 H22A 0.9500 . ?
C23 C24 1.379(6) . ?
C23 H23A 0.9500 . ?
C24 C25 1.400(5) . ?
C24 H24A 0.9500 . ?
C25 C26 1.409(5) . ?
C25 H25A 0.9500 . ?
C26 N5 1.399(4) . ?
C27 C32 1.411(5) . ?
C27 C28 1.412(6) . ?
C27 N5 1.424(5) . ?
C28 C29 1.374(6) . ?
C28 H28A 0.9500 . ?
C29 C30 1.399(6) . ?
C29 H29A 0.9500 . ?
C30 C31 1.391(6) . ?
C30 H30A 0.9500 . ?
C31 C32 1.396(6) . ?
C31 H31A 0.9500 . ?
C32 N6 1.431(5) . ?
C33 O4 1.220(5) . ?
C33 N6 1.377(5) . ?
C33 C34 1.530(6) . ?
C34 C35 1.530(6) . ?
C34 C36 1.533(7) . ?
C34 H34A 1.0000 . ?
C35 H35A 0.9800 . ?
C35 H35B 0.9800 . ?
C35 H35C 0.9800 . ?
C36 H36A 0.9800 . ?
C36 H36B 0.9800 . ?
C36 H36C 0.9800 . ?
C37 O3 1.253(4) . ?
C37 N4 1.367(5) . ?
C37 C38 1.529(5) . ?
C38 C40 1.532(5) . ?
C38 C39 1.546(6) . ?
C38 H38A 1.0000 . ?
C39 H39A 0.9800 . ?
C39 H39B 0.9800 . ?
C39 H39C 0.9800 . ?
C40 H40A 0.9800 . ?
C40 H40B 0.9800 . ?
C40 H40C 0.9800 . ?
Co1 N5 1.996(3) . ?
Co1 N2 1.996(3) . ?
Co1 N1 2.029(3) . ?
Co1 N4 2.035(3) . ?
N3 H3B 0.8800 . ?
N6 H6A 0.8800 . ?
N1C C1C 1.489(7) . ?
N1C C3C 1.512(6) . ?
N1C C5C 1.526(7) . ?
N1C C7C 1.549(6) . ?
C1C C2C 1.476(7) . ?
C1C H1C1 0.9900 . ?
C1C H1C2 0.9900 . ?
C2C H2CA 0.9800 . ?
C2C H2CB 0.9800 . ?
C2C H2CC 0.9800 . ?
C3C C4C 1.500(8) . ?
C3C H3CA 0.9900 . ?
C3C H3CB 0.9900 . ?
C4C H4CA 0.9800 . ?
C4C H4CB 0.9800 . ?
C4C H4CC 0.9800 . ?
C5C C6C 1.488(8) . ?
C5C H5CA 0.9900 . ?
C5C H5CB 0.9900 . ?
C6C H6CA 0.9800 . ?
C6C H6CB 0.9800 . ?
C6C H6CC 0.9800 . ?
C7C C8C 1.467(8) . ?
C7C H7CA 0.9900 . ?
C7C H7CB 0.9900 . ?
C8C H8CA 0.9800 . ?
C8C H8CB 0.9800 . ?
C8C H8CC 0.9800 . ?
N2C C9C 1.520(5) . ?
N2C C13C 1.530(5) . ?
N2C C11C 1.543(5) . ?
N2C C16C 1.545(5) . ?
C9C C10C 1.535(6) . ?
C9C H9CA 0.9900 . ?
C9C H9CB 0.9900 . ?
C10C H10B 0.9800 . ?
C10C H10C 0.9800 . ?
C10C H10D 0.9800 . ?
C11C C12C 1.505(6) . ?
C11C H11B 0.9900 . ?
C11C H11C 0.9900 . ?
C12C H12A 0.9800 . ?
C12C H12B 0.9800 . ?
C12C H12C 0.9800 . ?
C13C C14C 1.522(6) . ?
C13C H13A 0.9900 . ?
C13C H13B 0.9900 . ?
C14C H14B 0.9800 . ?
C14C H14C 0.9800 . ?
C14C H14D 0.9800 . ?
C15C C16C 1.509(6) . ?
C15C H15D 0.9800 . ?
C15C H15E 0.9800 . ?
C15C H15F 0.9800 . ?
C16C H16D 0.9900 . ?
C16C H16E 0.9900 . ?

loop_
_geom_torsion_atom_site_label_1
_geom_torsion_atom_site_label_2
_geom_torsion_atom_site_label_3
_geom_torsion_atom_site_label_4
_geom_torsion
_geom_torsion_site_symmetry_1
_geom_torsion_site_symmetry_2
_geom_torsion_site_symmetry_3
_geom_torsion_site_symmetry_4
_geom_torsion_publ_flag
N1 C1 C2 C3 172.4(4) . . . . ?
C6 C1 C2 C3 0.5(6) . . . . ?
C1 C2 C3 C4 -0.7(7) . . . . ?
C2 C3 C4 C5 -0.2(7) . . . . ?
C3 C4 C5 C6 1.5(7) . . . . ?
C4 C5 C6 N2 -177.9(4) . . . . ?
C4 C5 C6 C1 -1.7(6) . . . . ?
C2 C1 C6 N2 177.2(4) . . . . ?
N1 C1 C6 N2 4.3(5) . . . . ?
C2 C1 C6 C5 0.7(6) . . . . ?
N1 C1 C6 C5 -172.3(4) . . . . ?
C12 C7 C8 C9 2.3(6) . . . . ?
N2 C7 C8 C9 -179.7(4) . . . . ?
C7 C8 C9 C10 -1.1(7) . . . . ?
C8 C9 C10 C11 -1.0(8) . . . . ?
C9 C10 C11 C12 1.7(7) . . . . ?
C10 C11 C12 C7 -0.4(7) . . . . ?
C10 C11 C12 N3 -177.8(4) . . . . ?
C8 C7 C12 C11 -1.5(6) . . . . ?
N2 C7 C12 C11 -179.5(4) . . . . ?
C8 C7 C12 N3 175.9(4) . . . . ?
N2 C7 C12 N3 -2.1(6) . . . . ?
O2 C13 C14 C16 -103.7(6) . . . . ?
N3 C13 C14 C16 75.8(7) . . . . ?
O2 C13 C14 C15 22.5(7) . . . . ?
N3 C13 C14 C15 -158.1(4) . . . . ?
O1 C17 C18 C20 -48.0(6) . . . . ?
N1 C17 C18 C20 130.4(4) . . . . ?
O1 C17 C18 C19 75.7(5) . . . . ?
N1 C17 C18 C19 -106.0(5) . . . . ?
N4 C21 C22 C23 174.4(4) . . . . ?
C26 C21 C22 C23 -0.2(6) . . . . ?
C21 C22 C23 C24 1.1(7) . . . . ?
C22 C23 C24 C25 -1.7(7) . . . . ?
C23 C24 C25 C26 1.4(6) . . . . ?
C24 C25 C26 N5 -178.4(4) . . . . ?
C24 C25 C26 C21 -0.5(6) . . . . ?
C22 C21 C26 N5 178.0(3) . . . . ?
N4 C21 C26 N5 2.8(5) . . . . ?
C22 C21 C26 C25 -0.1(5) . . . . ?
N4 C21 C26 C25 -175.3(3) . . . . ?
C32 C27 C28 C29 -2.1(6) . . . . ?
N5 C27 C28 C29 171.5(4) . . . . ?
C27 C28 C29 C30 -1.3(7) . . . . ?
C28 C29 C30 C31 3.3(7) . . . . ?
C29 C30 C31 C32 -1.8(7) . . . . ?
C30 C31 C32 C27 -1.8(6) . . . . ?
C30 C31 C32 N6 178.9(4) . . . . ?
C28 C27 C32 C31 3.7(6) . . . . ?
N5 C27 C32 C31 -169.8(4) . . . . ?
C28 C27 C32 N6 -177.0(4) . . . . ?
N5 C27 C32 N6 9.6(6) . . . . ?
O4 C33 C34 C35 20.4(6) . . . . ?
N6 C33 C34 C35 -162.4(4) . . . . ?
O4 C33 C34 C36 -102.6(5) . . . . ?
N6 C33 C34 C36 74.6(5) . . . . ?
O3 C37 C38 C40 -65.6(5) . . . . ?
N4 C37 C38 C40 111.9(4) . . . . ?
O3 C37 C38 C39 55.3(5) . . . . ?
N4 C37 C38 C39 -127.3(4) . . . . ?
O1 C17 N1 C1 13.3(7) . . . . ?
C18 C17 N1 C1 -164.9(3) . . . . ?
O1 C17 N1 Co1 -152.2(4) . . . . ?
C18 C17 N1 Co1 29.6(5) . . . . ?
C2 C1 N1 C17 15.6(6) . . . . ?
C6 C1 N1 C17 -172.0(4) . . . . ?
C2 C1 N1 Co1 -177.1(3) . . . . ?
C6 C1 N1 Co1 -4.8(4) . . . . ?
N5 Co1 N1 C17 -53.6(4) . . . . ?
N2 Co1 N1 C17 169.7(3) . . . . ?
N4 Co1 N1 C17 45.6(4) . . . . ?
N5 Co1 N1 C1 139.9(2) . . . . ?
N2 Co1 N1 C1 3.2(3) . . . . ?
N4 Co1 N1 C1 -120.9(3) . . . . ?
C5 C6 N2 C7 -6.0(6) . . . . ?
C1 C6 N2 C7 177.7(3) . . . . ?
C5 C6 N2 Co1 174.6(3) . . . . ?
C1 C6 N2 Co1 -1.6(4) . . . . ?
C8 C7 N2 C6 118.3(4) . . . . ?
C12 C7 N2 C6 -63.8(5) . . . . ?
C8 C7 N2 Co1 -62.4(5) . . . . ?
C12 C7 N2 Co1 115.4(4) . . . . ?
N5 Co1 N2 C6 -130.6(3) . . . . ?
N1 Co1 N2 C6 -0.9(3) . . . . ?
N4 Co1 N2 C6 117.1(3) . . . . ?
N5 Co1 N2 C7 50.1(4) . . . . ?
N1 Co1 N2 C7 179.8(3) . . . . ?
N4 Co1 N2 C7 -62.1(4) . . . . ?
O2 C13 N3 C12 3.1(7) . . . . ?
C14 C13 N3 C12 -176.4(4) . . . . ?
C11 C12 N3 C13 -41.9(6) . . . . ?
C7 C12 N3 C13 140.6(4) . . . . ?
O3 C37 N4 C21 7.6(6) . . . . ?
C38 C37 N4 C21 -169.6(3) . . . . ?
O3 C37 N4 Co1 -153.3(3) . . . . ?
C38 C37 N4 Co1 29.6(4) . . . . ?
C22 C21 N4 C37 25.3(6) . . . . ?
C26 C21 N4 C37 -159.9(3) . . . . ?
C22 C21 N4 Co1 -171.9(3) . . . . ?
C26 C21 N4 Co1 2.9(4) . . . . ?
N5 Co1 N4 C37 157.0(3) . . . . ?
N2 Co1 N4 C37 -66.9(3) . . . . ?
N1 Co1 N4 C37 33.2(3) . . . . ?
N5 Co1 N4 C21 -5.3(2) . . . . ?
N2 Co1 N4 C21 130.8(2) . . . . ?
N1 Co1 N4 C21 -129.1(2) . . . . ?
C25 C26 N5 C27 -6.4(6) . . . . ?
C21 C26 N5 C27 175.7(3) . . . . ?
C25 C26 N5 Co1 170.7(3) . . . . ?
C21 C26 N5 Co1 -7.2(4) . . . . ?
C32 C27 N5 C26 -72.7(5) . . . . ?
C28 C27 N5 C26 114.0(4) . . . . ?
C32 C27 N5 Co1 110.7(4) . . . . ?
C28 C27 N5 Co1 -62.6(5) . . . . ?
N2 Co1 N5 C26 -121.9(3) . . . . ?
N1 Co1 N5 C26 124.4(3) . . . . ?
N4 Co1 N5 C26 6.8(2) . . . . ?
N2 Co1 N5 C27 54.8(4) . . . . ?
N1 Co1 N5 C27 -58.8(3) . . . . ?
N4 Co1 N5 C27 -176.4(3) . . . . ?
O4 C33 N6 C32 0.8(7) . . . . ?
C34 C33 N6 C32 -176.4(4) . . . . ?
C31 C32 N6 C33 -13.6(7) . . . . ?
C27 C32 N6 C33 167.0(4) . . . . ?
C3C N1C C1C C2C -175.2(5) . . . . ?
C5C N1C C1C C2C -54.0(7) . . . . ?
C7C N1C C1C C2C 62.5(7) . . . . ?
C1C N1C C3C C4C -60.4(7) . . . . ?
C5C N1C C3C C4C 177.0(5) . . . . ?
C7C N1C C3C C4C 59.4(7) . . . . ?
C1C N1C C5C C6C -55.5(6) . . . . ?
C3C N1C C5C C6C 67.4(6) . . . . ?
C7C N1C C5C C6C -172.2(5) . . . . ?
C1C N1C C7C C8C 175.1(6) . . . . ?
C3C N1C C7C C8C 52.8(7) . . . . ?
C5C N1C C7C C8C -65.8(7) . . . . ?
C13C N2C C9C C10C -178.2(4) . . . . ?
C11C N2C C9C C10C -59.1(5) . . . . ?
C16C N2C C9C C10C 61.3(5) . . . . ?
C9C N2C C11C C12C -48.8(5) . . . . ?
C13C N2C C11C C12C 70.4(5) . . . . ?
C16C N2C C11C C12C -168.4(4) . . . . ?
C9C N2C C13C C14C -64.6(5) . . . . ?
C11C N2C C13C C14C 174.4(4) . . . . ?
C16C N2C C13C C14C 54.2(5) . . . . ?
C9C N2C C16C C15C 171.7(4) . . . . ?
C13C N2C C16C C15C 52.7(5) . . . . ?
C11C N2C C16C C15C -66.8(5) . . . . ?
